data_1000375
loop_
_publ_author_name
'Crosnier-Lopez, M P'
'Calage, Y'
'Duroy, H'
'Fourquet, J L'

_publ_section_title
;
Ba7 Fe6 F32 . 2(H2 O): original isolated trimers (Fe3 F16)(7-) in a new
defective jarlite-type compound
;
_journal_coden_ASTM ZAACAB
_journal_name_full
;
Zeitschrift fuer Anorganische und Allgemeine Chemie
;
_journal_page_first 1025
_journal_page_last 1032
_journal_paper_doi 10.1002/zaac.19956210622
_journal_volume 621
_journal_year 1995
_chemical_formula_structural 'Ba7 (Fe3 F16)2 (H2 O)2'
_chemical_formula_sum 'Ba7 F32 Fe6 H4 O2'
_chemical_name_systematic
;
Heptabarium bis(16-fluorotriferrate(III)) dihydrate
;
_space_group_IT_number 12
_symmetry_cell_setting monoclinic
_symmetry_Int_Tables_number 12
_symmetry_space_group_name_Hall '-C 2y'
_symmetry_space_group_name_H-M 'C 1 2/m 1'
_cell_angle_alpha 90
_cell_angle_beta 101.13(1)
_cell_angle_gamma 90
_cell_formula_units_Z 2
_cell_length_a 17.02299(100)
_cell_length_b 11.482(1)
_cell_length_c 7.624(1)
_cell_volume 1462.1
_refine_ls_R_factor_all 0.023
_cod_original_formula_sum 'H4 Ba7 F32 Fe6 O2'
_cod_database_code 1000375
_cod_depositor_comments
;
 Removing dummy H atoms since the hydrogen atoms they represent are already
 marked using the _atom_site_attached_hydrogens data item.

 Antanas Vaitkus,
 2017-09-11
;

loop_
_symmetry_equiv_pos_as_xyz
x,y,z
x,-y,z
-x,-y,-z
-x,y,-z
1/2+x,1/2+y,z
1/2+x,1/2-y,z
1/2-x,1/2-y,-z
1/2-x,1/2+y,-z

loop_
_atom_site_aniso_label
_atom_site_aniso_U_11
_atom_site_aniso_U_12
_atom_site_aniso_U_13
_atom_site_aniso_U_22
_atom_site_aniso_U_23
_atom_site_aniso_U_33
Ba1 0.0084(2) 0. 0.0005(1) 0.0090(2) 0. 0.0132(2)
Ba2 0.0121(1) 0. 0.0033(1) 0.0118(1) 0. 0.0135(1)
Ba3 0.0120(1) -0.0016(1) 0.0018(1) 0.0208(1) -0.0020(1) 0.0130(1)
Fe1 0.0113(3) 0. 0.0015(3) 0.0088(3) 0. 0.0079(3)
Fe2 0.0109(2) -0.0009(2) 0.0032(2) 0.0103(2) -0.0003(2) 0.0104(2)
F1 0.0249(13) -0.0032(10) 0.0085(10) 0.0165(12) -0.0057(10) 0.0174(12)
F2 0.0378(17) 0.0119(13) 0.0098(12) 0.0309(16) 0.0112(12) 0.0176(13)
F3 0.0128(11) -0.0042(10) 0.0067(10) 0.0247(13) -0.0010(11) 0.0192(12)
F4 0.0130(11) -0.0004(9) 0.0007(10) 0.0165(12) 0.0107(11) 0.0245(13)
F5 0.0245(13) -0.0095(11) 0.0010(11) 0.0234(14) 0.0050(11) 0.0192(13)
F6 0.0103(10) 0.0017(9) 0.0031(10) 0.0183(12) 0.0025(11) 0.0274(14)
F7 0.0234(14) 0.0103(13) -0.0043(14) 0.0372(19) -0.0300(17) 0.0431(20)
F8 0.0204(18) 0. -0.0024(14) 0.0252(19) 0. 0.0093(15)
F9 0.0213(19) 0. -0.0043(15) 0.0453(27) 0. 0.0134(18)
O10 0.0364(32) 0. 0.020(3) 0.0302(30) 0. 0.0509(40)

loop_
_atom_site_label
_atom_site_type_symbol
_atom_site_symmetry_multiplicity
_atom_site_Wyckoff_symbol
_atom_site_fract_x
_atom_site_fract_y
_atom_site_fract_z
_atom_site_occupancy
_atom_site_attached_hydrogens
_atom_site_calc_flag
Ba1 Ba2+ 2 a 0. 0. 0. 1. 0 d
Ba2 Ba2+ 4 i 0.2644(1) 0. 0.1287(1) 1. 0 d
Ba3 Ba2+ 8 j 0.1407(1) 0.2946(1) 0.3026(1) 1. 0 d
Fe1 Fe3+ 4 i 0.1754(1) 0. 0.5445(1) 1. 0 d
Fe2 Fe3+ 8 j 0.1109(1) 0.2432(1) 0.7998(1) 1. 0 d
F1 F1- 8 j 0.3852(2) 0.1312(2) 0.0323(4) 1. 0 d
F2 F1- 8 j 0.4059(2) 0.1437(3) 0.3878(4) 1. 0 d
F3 F1- 8 j 0.2767(1) 0.2413(3) 0.1884(4) 1. 0 d
F4 F1- 8 j 0.1331(3) 0.1322(2) 0.9990(4) 1. 0 d
F5 F1- 8 j 0.2383(2) 0.1171(3) 0.4548(4) 1. 0 d
F6 F1- 8 j 0.0013(1) 0.2075(2) 0.7968(4) 1. 0 d
F7 F1- 8 j 0.1104(2) 0.1198(3) 0.6193(5) 1. 0 d
F8 F1- 4 i 0.2568(2) 0. 0.7600(5) 1. 0 d
F9 F1- 4 i 0.1129(3) 0. 0.3083(6) 1. 0 d
O10 O2- 4 i 0.4610(4) 0. 0.7342(9) 1. 2 d

loop_
_atom_type_symbol
_atom_type_oxidation_number
Ba2+ 2.000
Fe3+ 3.000
F1- -1.000
O2- -2.000
